data_2106190
loop_
_publ_author_name
'Donohue, J.'
'Einspahr, H.'

_publ_section_title
;
 The structure of beta-uranium
;
_journal_name_full 'Acta Crystallographica B (24,1968-38,1982)'
_journal_page_first 1740
_journal_page_last 1743
_journal_volume 27
_journal_year 1971
_chemical_formula_sum U
_space_group_IT_number 102
_symmetry_space_group_name_Hall 'P 4n -2n'
_symmetry_space_group_name_H-M 'P 42 n m'
_cell_angle_alpha 90
_cell_angle_beta 90
_cell_angle_gamma 90
_cell_formula_units_Z 30
_cell_length_a 10.759
_cell_length_b 10.759
_cell_length_c 5.656
_cell_volume 654.716
_citation_journal_id_ASTM ACBCAR
_cod_data_source_file Donohue_ACBCAR_1971_89.cif
_cod_data_source_block U1
_cod_original_cell_volume 654.7164
_cod_original_formula_sum U1
_cod_database_code 2106190

loop_
_symmetry_equiv_pos_as_xyz
x,y,z
-y+1/2,x+1/2,z+1/2
-x,-y,z
y+1/2,-x+1/2,z+1/2
-x+1/2,y+1/2,z+1/2
-y,-x,z
x+1/2,-y+1/2,z+1/2
y,x,z

loop_
_atom_site_label
_atom_site_type_symbol
_atom_site_fract_x
_atom_site_fract_y
_atom_site_fract_z
_atom_site_occupancy
_atom_site_U_iso_or_equiv
U2 U 0.107 0.107 -0.014 1 0.0
U3 U 0.303 0.303 0.769 1 0.0
U5 U 0.558 0.225 0.052 1 0.0
U6 U 0.372 0.045 -0.023 1 0.0
U1 U 0 0 0.5 1 0.0
U4 U 0.321 0.321 0.294 1 0.0
